data_4102020
loop_
_publ_author_name
'Marcin St\;epie\'n'
'Bartosz Szyszko'
'Lechos\/law Latos-Gra\.zy\'nski'

_publ_contact_author_address
;
Wydzial Chemii, Uniwersytet Wroclawski, ul. F. Joliot-Curie 14, 
50-383 Wroclaw, Poland
;
_publ_contact_author_email ms@wchuwr.pl
_publ_contact_author_fax +48-71-3282-348
_publ_contact_author_name 'Marcin Stepien'
_publ_contact_author_phone +48-71-3757-276
_publ_section_title
;
 Three-Level Topology Switching in a Molecular M\"obius Band
;
_journal_name_full 'Journal of the American Chemical Society'
_journal_page_first 3140
_journal_page_last 3152
_journal_paper_doi 10.1021/ja909913y
_journal_volume 132
_journal_year 2010
_chemical_formula_moiety
;
C82 H74 N4 2+,(C2 O2 F3 1-)2, 4(C2 H1 O2 F3)
;
_chemical_formula_sum 'C94 H78 F18 N4 O12'
_chemical_formula_weight 1797.60
_chemical_name_systematic
'10,25-Diphenyl-5,15,20,30-tetramesityl-A,D-di-p-benzi[28]hexaphyrin(1.1.1.1.1.1)bis(trifluoroacetic acid) salt, tetrakis(trifluoroacetic acid) solvate'
_space_group_IT_number 14
_symmetry_space_group_name_Hall '-P 2yn'
_symmetry_space_group_name_H-M 'P 1 21/n 1'
_atom_sites_solution_hydrogens geom
_atom_sites_solution_primary direct
_atom_sites_solution_secondary difmap
_audit_creation_date
;
'Tue Jul 07 21:02:43 2009'
;
_audit_creation_method
;
CrysAlis RED, Oxford Diffraction Ltd.,
Version 1.171.32.38 (release 17-11-2008 CrysAlis171 .NET)
(compiled Nov 17 2008,13:58:09)
SHELXL-97 (Sheldrick, 1997)
;
_cell_angle_alpha 90.00
_cell_angle_beta 91.939(3)
_cell_angle_gamma 90.00
_cell_formula_units_Z 2
_cell_length_a 14.9937(4)
_cell_length_b 8.5295(3)
_cell_length_c 32.9024(10)
_cell_measurement_reflns_used 7342
_cell_measurement_temperature 100(2)
_cell_measurement_theta_max 38.4124
_cell_measurement_theta_min 4.2814
_cell_volume 4205.4(2)
_computing_cell_refinement
;
CrysAlis RED, Oxford Diffraction Ltd.,
Version 1.171.32.38 (release 17-11-2008 CrysAlis171 .NET)
(compiled Nov 17 2008,13:58:09)
;
_computing_data_collection
;
CrysAlis CCD, Oxford Diffraction Ltd.,
Version 1.171.32.38 (release 17-11-2008 CrysAlis171 .NET)
(compiled Nov 17 2008,13:58:09)
;
_computing_data_reduction
;
CrysAlis RED, Oxford Diffraction Ltd.,
Version 1.171.32.38 (release 17-11-2008 CrysAlis171 .NET)
(compiled Nov 17 2008,13:58:09)
;
_computing_structure_refinement 'SHELXL-97 (Sheldrick, 1997)'
_computing_structure_solution 'SHELXS-97 (Sheldrick, 1990)'
_diffrn_ambient_temperature 100(2)
_diffrn_detector_area_resol_mean 8.1956
_diffrn_measured_fraction_theta_full 0.990
_diffrn_measured_fraction_theta_max 0.957
_diffrn_radiation_monochromator graphite
_diffrn_radiation_source 'fine-focus sealed tube'
_diffrn_radiation_type MoK\a
_diffrn_radiation_wavelength 0.71073
_diffrn_reflns_av_R_equivalents 0.1094
_diffrn_reflns_av_sigmaI/netI 0.1262
_diffrn_reflns_limit_h_max 21
_diffrn_reflns_limit_h_min -21
_diffrn_reflns_limit_k_max 12
_diffrn_reflns_limit_k_min -8
_diffrn_reflns_limit_l_max 46
_diffrn_reflns_limit_l_min -46
_diffrn_reflns_number 33707
_diffrn_reflns_theta_full 25.00
_diffrn_reflns_theta_max 30.50
_diffrn_reflns_theta_min 4.34
_exptl_absorpt_coefficient_mu 0.120
_exptl_absorpt_correction_type none
_exptl_crystal_colour 'lusterous dark blue'
_exptl_crystal_density_diffrn 1.420
_exptl_crystal_density_method 'not measured'
_exptl_crystal_description block
_exptl_crystal_F_000 1856
_exptl_crystal_size_max 0.6
_exptl_crystal_size_mid 0.1
_exptl_crystal_size_min 0.1
_refine_diff_density_max 0.450
_refine_diff_density_min -0.276
_refine_diff_density_rms 0.071
_refine_ls_extinction_method none
_refine_ls_goodness_of_fit_ref 0.904
_refine_ls_hydrogen_treatment mixed
_refine_ls_matrix_type full
_refine_ls_number_parameters 597
_refine_ls_number_reflns 12296
_refine_ls_number_restraints 0
_refine_ls_restrained_S_all 0.904
_refine_ls_R_factor_all 0.1311
_refine_ls_R_factor_gt 0.0647
_refine_ls_shift/su_max 0.000
_refine_ls_shift/su_mean 0.000
_refine_ls_structure_factor_coef Fsqd
_refine_ls_weighting_details 'calc w=1/[\s^2^(Fo^2^)+(0.0781P)^2^+0.0000P] where P=(Fo^2^+2Fc^2^)/3'
_refine_ls_weighting_scheme calc
_refine_ls_wR_factor_gt 0.1436
_refine_ls_wR_factor_ref 0.1605
_reflns_number_gt 6366
_reflns_number_total 12296
_reflns_threshold_expression >2sigma(I)
_cod_data_source_file ja909913y_si_001.cif
_cod_data_source_block hexatfa
_cod_database_code 4102020

loop_
_symmetry_equiv_pos_as_xyz
'x, y, z'
'-x+1/2, y+1/2, -z+1/2'
'-x, -y, -z'
'x-1/2, -y-1/2, z-1/2'

loop_
_atom_site_label
_atom_site_type_symbol
_atom_site_fract_x
_atom_site_fract_y
_atom_site_fract_z
_atom_site_U_iso_or_equiv
_atom_site_adp_type
_atom_site_occupancy
_atom_site_symmetry_multiplicity
_atom_site_calc_flag
_atom_site_refinement_flags
_atom_site_disorder_assembly
_atom_site_disorder_group
N1 N 0.97747(11) 0.4283(2) 0.13813(5) 0.0182(4) Uani 1 1 d . . .
H1 H 0.9733(15) 0.455(3) 0.1141(8) 0.020(6) Uiso 1 1 d . . .
N2 N 1.22186(11) 0.5915(2) 0.09071(5) 0.0171(4) Uani 1 1 d . . .
H2 H 1.2558(17) 0.646(3) 0.1063(8) 0.037(8) Uiso 1 1 d . . .
C1 C 0.90519(13) 0.3824(3) 0.16186(6) 0.0172(4) Uani 1 1 d . . .
C2 C 0.94347(14) 0.3655(3) 0.20250(6) 0.0191(4) Uani 1 1 d . . .
H2A H 0.9116 0.3368 0.2258 0.023 Uiso 1 1 calc R . .
C3 C 1.03198(14) 0.3969(3) 0.20207(6) 0.0184(4) Uani 1 1 d . . .
H3 H 1.0725 0.3906 0.2248 0.022 Uiso 1 1 calc R . .
C4 C 1.05475(13) 0.4416(2) 0.16118(6) 0.0161(4) Uani 1 1 d . . .
C5 C 1.13812(13) 0.4873(2) 0.14764(6) 0.0161(4) Uani 1 1 d . . .
C6 C 1.15322(12) 0.5068(3) 0.10535(6) 0.0163(4) Uani 1 1 d . . .
C7 C 1.10381(13) 0.4438(3) 0.07061(6) 0.0186(4) Uani 1 1 d . . .
H7 H 1.0532 0.3770 0.0715 0.022 Uiso 1 1 calc R . .
C8 C 1.14222(13) 0.4967(3) 0.03637(6) 0.0195(4) Uani 1 1 d . . .
H8 H 1.1224 0.4744 0.0093 0.023 Uiso 1 1 calc R . .
C9 C 1.21822(13) 0.5924(3) 0.04809(6) 0.0176(4) Uani 1 1 d . . .
C10 C 1.27958(13) 0.6600(3) 0.02348(6) 0.0176(4) Uani 1 1 d . . .
C11 C 1.25662(13) 0.6687(3) -0.02069(6) 0.0175(4) Uani 1 1 d . . .
C12 C 1.32028(13) 0.6337(3) -0.04969(6) 0.0199(4) Uani 1 1 d . . .
H12 H 1.3804 0.6138 -0.0412 0.024 Uiso 1 1 calc R . .
C13 C 1.29530(13) 0.6279(3) -0.09091(6) 0.0207(5) Uani 1 1 d . . .
H13 H 1.3389 0.6026 -0.1102 0.025 Uiso 1 1 calc R . .
C14 C 1.20738(13) 0.6586(3) -0.10460(6) 0.0172(4) Uani 1 1 d . . .
C15 C 1.18021(13) 0.6455(2) -0.14792(6) 0.0167(4) Uani 1 1 d . . .
C16 C 1.14659(13) 0.7090(3) -0.07542(6) 0.0182(4) Uani 1 1 d . . .
H16 H 1.0882 0.7403 -0.0841 0.022 Uiso 1 1 calc R . .
C17 C 1.17068(13) 0.7134(3) -0.03451(6) 0.0183(4) Uani 1 1 d . . .
H17 H 1.1285 0.7471 -0.0155 0.022 Uiso 1 1 calc R . .
C18 C 1.21287(13) 0.5187(3) 0.17769(6) 0.0173(4) Uani 1 1 d . . .
C19 C 1.20476(14) 0.6257(3) 0.20945(6) 0.0207(5) Uani 1 1 d . . .
H19 H 1.1505 0.6817 0.2121 0.025 Uiso 1 1 calc R . .
C20 C 1.27509(14) 0.6512(3) 0.23723(7) 0.0255(5) Uani 1 1 d . . .
H20 H 1.2683 0.7226 0.2591 0.031 Uiso 1 1 calc R . .
C21 C 1.35537(15) 0.5722(3) 0.23308(7) 0.0259(5) Uani 1 1 d . . .
H21 H 1.4038 0.5907 0.2518 0.031 Uiso 1 1 calc R . .
C22 C 1.36461(14) 0.4659(3) 0.20139(7) 0.0242(5) Uani 1 1 d . . .
H22 H 1.4194 0.4118 0.1986 0.029 Uiso 1 1 calc R . .
C23 C 1.29397(14) 0.4389(3) 0.17392(6) 0.0200(4) Uani 1 1 d . . .
H23 H 1.3006 0.3659 0.1524 0.024 Uiso 1 1 calc R . .
C24 C 1.36759(13) 0.7184(3) 0.03958(6) 0.0193(4) Uani 1 1 d . . .
C25 C 1.42762(13) 0.6140(3) 0.05953(6) 0.0223(5) Uani 1 1 d . . .
C26 C 1.50795(14) 0.6746(3) 0.07560(7) 0.0275(5) Uani 1 1 d . . .
H26 H 1.5490 0.6053 0.0889 0.033 Uiso 1 1 calc R . .
C27 C 1.52991(14) 0.8317(3) 0.07286(7) 0.0275(5) Uani 1 1 d . . .
C28 C 1.47072(14) 0.9320(3) 0.05248(7) 0.0264(5) Uani 1 1 d . . .
H28 H 1.4857 1.0398 0.0501 0.032 Uiso 1 1 calc R . .
C29 C 1.38970(14) 0.8788(3) 0.03536(6) 0.0211(5) Uani 1 1 d . . .
C30 C 1.41036(16) 0.4397(3) 0.06229(8) 0.0329(6) Uani 1 1 d . . .
H30A H 1.3517 0.4157 0.0498 0.049 Uiso 0.50 1 calc PR . .
H30B H 1.4117 0.4077 0.0909 0.049 Uiso 0.50 1 calc PR . .
H30C H 1.4565 0.3827 0.0479 0.049 Uiso 0.50 1 calc PR . .
H30D H 1.4616 0.3884 0.0760 0.049 Uiso 0.50 1 calc PR . .
H30E H 1.4015 0.3963 0.0349 0.049 Uiso 0.50 1 calc PR . .
H30F H 1.3567 0.4213 0.0778 0.049 Uiso 0.50 1 calc PR . .
C31 C 1.61632(16) 0.8939(4) 0.09204(8) 0.0387(7) Uani 1 1 d . . .
H31A H 1.6205 1.0069 0.0871 0.058 Uiso 1 1 calc R . .
H31B H 1.6670 0.8407 0.0800 0.058 Uiso 1 1 calc R . .
H31C H 1.6172 0.8742 0.1214 0.058 Uiso 1 1 calc R . .
C32 C 1.32816(15) 0.9938(3) 0.01408(7) 0.0270(5) Uani 1 1 d . . .
H32A H 1.2746 0.9391 0.0038 0.041 Uiso 0.50 1 calc PR . .
H32B H 1.3587 1.0418 -0.0087 0.041 Uiso 0.50 1 calc PR . .
H32C H 1.3111 1.0755 0.0333 0.041 Uiso 0.50 1 calc PR . .
H32D H 1.3550 1.0986 0.0151 0.041 Uiso 0.50 1 calc PR . .
H32E H 1.2709 0.9958 0.0276 0.041 Uiso 0.50 1 calc PR . .
H32F H 1.3184 0.9621 -0.0144 0.041 Uiso 0.50 1 calc PR . .
C33 C 1.25121(13) 0.6632(3) -0.17931(6) 0.0180(4) Uani 1 1 d . . .
C34 C 1.29646(13) 0.5296(3) -0.19244(6) 0.0202(5) Uani 1 1 d . . .
C35 C 1.36228(14) 0.5484(3) -0.22141(7) 0.0226(5) Uani 1 1 d . . .
H35 H 1.3933 0.4586 -0.2305 0.027 Uiso 1 1 calc R . .
C36 C 1.38317(13) 0.6935(3) -0.23702(6) 0.0208(5) Uani 1 1 d . . .
C37 C 1.33777(14) 0.8245(3) -0.22317(7) 0.0214(5) Uani 1 1 d . . .
H37 H 1.3515 0.9249 -0.2338 0.026 Uiso 1 1 calc R . .
C38 C 1.27210(13) 0.8114(3) -0.19386(6) 0.0187(4) Uani 1 1 d . . .
C39 C 1.27579(16) 0.3680(3) -0.17687(7) 0.0275(5) Uani 1 1 d . . .
H39A H 1.2288 0.3749 -0.1570 0.041 Uiso 0.50 1 calc PR . .
H39B H 1.3296 0.3227 -0.1639 0.041 Uiso 0.50 1 calc PR . .
H39C H 1.2555 0.3014 -0.1996 0.041 Uiso 0.50 1 calc PR . .
H39D H 1.3138 0.2910 -0.1900 0.041 Uiso 0.50 1 calc PR . .
H39E H 1.2130 0.3433 -0.1831 0.041 Uiso 0.50 1 calc PR . .
H39F H 1.2871 0.3646 -0.1474 0.041 Uiso 0.50 1 calc PR . .
C40 C 1.45334(15) 0.7090(3) -0.26898(7) 0.0275(5) Uani 1 1 d . . .
H40A H 1.4595 0.8195 -0.2766 0.041 Uiso 0.50 1 calc PR . .
H40B H 1.4352 0.6478 -0.2931 0.041 Uiso 0.50 1 calc PR . .
H40C H 1.5106 0.6698 -0.2580 0.041 Uiso 0.50 1 calc PR . .
H40D H 1.4774 0.6052 -0.2752 0.041 Uiso 0.50 1 calc PR . .
H40E H 1.5017 0.7770 -0.2587 0.041 Uiso 0.50 1 calc PR . .
H40F H 1.4262 0.7549 -0.2938 0.041 Uiso 0.50 1 calc PR . .
C41 C 1.22509(16) 0.9549(3) -0.17900(7) 0.0264(5) Uani 1 1 d . . .
H41A H 1.2484 1.0480 -0.1926 0.040 Uiso 1 1 calc R . .
H41B H 1.2353 0.9650 -0.1495 0.040 Uiso 1 1 calc R . .
H41C H 1.1609 0.9455 -0.1852 0.040 Uiso 1 1 calc R . .
C101 C 1.36038(15) 0.9338(3) 0.14375(7) 0.0266(5) Uani 1 1 d . . .
C102 C 1.44026(17) 0.9822(3) 0.17131(8) 0.0333(6) Uani 1 1 d . . .
O101 O 1.34152(11) 0.7986(2) 0.13863(5) 0.0319(4) Uani 1 1 d . . .
O102 O 1.31982(13) 1.0594(2) 0.12989(6) 0.0415(5) Uani 1 1 d . . .
H102 H 1.253(4) 1.050(7) 0.1104(19) 0.16(2) Uiso 1 1 d . . .
F101 F 1.49037(11) 1.0913(2) 0.15423(5) 0.0523(5) Uani 1 1 d . . .
F102 F 1.41182(12) 1.0414(2) 0.20640(5) 0.0535(5) Uani 1 1 d . . .
F103 F 1.49257(11) 0.8613(2) 0.18083(5) 0.0529(5) Uani 1 1 d . . .
C103 C 1.12484(16) 1.2000(3) -0.06461(7) 0.0291(5) Uani 1 1 d . . .
C104 C 1.07251(14) 1.1796(3) -0.02562(7) 0.0211(5) Uani 1 1 d . . .
F104 F 1.16003(9) 1.06940(16) -0.07887(4) 0.0326(3) Uani 1 1 d . . .
F105 F 1.07387(12) 1.2627(2) -0.09443(5) 0.0516(5) Uani 1 1 d . . .
F106 F 1.19261(11) 1.30044(19) -0.05673(5) 0.0493(5) Uani 1 1 d . . .
O103 O 1.10450(10) 1.0665(2) -0.00328(5) 0.0262(4) Uani 1 1 d . . .
H103 H 1.078(2) 1.062(4) 0.0203(12) 0.016(9) Uiso 0.70(4) 1 d P A 1
O104 O 1.01329(10) 1.2703(2) -0.01851(5) 0.0305(4) Uani 1 1 d . . .
C106 C 1.07594(17) 0.9970(3) 0.13773(7) 0.0297(5) Uani 1 1 d . . .
C105 C 1.10178(16) 1.0210(3) 0.09285(7) 0.0275(5) Uani 1 1 d . . .
O105 O 1.03961(11) 1.0468(2) 0.06793(6) 0.0271(4) Uani 1 1 d . . .
H105 H 1.053(6) 1.045(10) 0.048(3) 0.016(9) Uiso 0.30(4) 1 d P A 2
O106 O 1.18143(13) 1.0069(4) 0.08633(6) 0.0671(8) Uani 1 1 d . . .
F107 F 0.99464(10) 1.04915(19) 0.14512(4) 0.0403(4) Uani 1 1 d . . .
F108 F 1.13293(11) 1.0680(2) 0.16349(4) 0.0553(5) Uani 1 1 d . . .
F109 F 1.07829(12) 0.8445(2) 0.14683(5) 0.0541(5) Uani 1 1 d . . .

loop_
_atom_site_aniso_label
_atom_site_aniso_U_11
_atom_site_aniso_U_22
_atom_site_aniso_U_33
_atom_site_aniso_U_23
_atom_site_aniso_U_13
_atom_site_aniso_U_12
N1 0.0197(8) 0.0267(11) 0.0081(9) 0.0030(8) -0.0018(6) -0.0037(7)
N2 0.0197(8) 0.0228(10) 0.0085(8) -0.0021(7) -0.0023(6) -0.0033(7)
C1 0.0211(9) 0.0202(11) 0.0103(10) 0.0002(8) 0.0005(7) -0.0007(8)
C2 0.0248(10) 0.0215(12) 0.0111(10) 0.0004(8) 0.0002(8) -0.0013(9)
C3 0.0254(10) 0.0212(11) 0.0084(9) 0.0013(8) -0.0027(8) -0.0009(9)
C4 0.0206(9) 0.0176(11) 0.0099(9) -0.0006(8) -0.0032(7) -0.0013(8)
C5 0.0203(9) 0.0186(11) 0.0094(9) -0.0017(8) -0.0018(7) -0.0008(8)
C6 0.0167(9) 0.0192(11) 0.0129(10) -0.0014(8) -0.0012(7) 0.0017(8)
C7 0.0190(9) 0.0219(11) 0.0147(10) -0.0010(9) -0.0013(8) -0.0037(8)
C8 0.0213(10) 0.0257(12) 0.0113(10) -0.0016(9) -0.0034(8) -0.0018(9)
C9 0.0212(9) 0.0218(11) 0.0096(9) -0.0006(8) -0.0009(7) -0.0009(8)
C10 0.0204(9) 0.0201(12) 0.0121(10) 0.0000(8) -0.0020(8) 0.0000(8)
C11 0.0203(9) 0.0228(12) 0.0091(9) -0.0002(8) -0.0006(7) -0.0039(8)
C12 0.0189(9) 0.0282(12) 0.0124(10) 0.0014(9) -0.0022(8) -0.0006(9)
C13 0.0197(9) 0.0297(13) 0.0129(10) -0.0004(9) 0.0025(8) -0.0009(9)
C14 0.0211(9) 0.0195(11) 0.0109(10) 0.0018(8) -0.0002(7) -0.0024(8)
C15 0.0201(9) 0.0187(11) 0.0113(10) 0.0022(8) -0.0003(7) -0.0015(8)
C16 0.0179(9) 0.0229(12) 0.0137(10) 0.0005(9) 0.0008(7) -0.0025(8)
C17 0.0196(9) 0.0228(12) 0.0127(10) 0.0003(9) 0.0009(7) -0.0035(8)
C18 0.0196(9) 0.0237(12) 0.0084(9) 0.0023(8) -0.0012(7) -0.0020(8)
C19 0.0232(10) 0.0239(12) 0.0148(10) -0.0015(9) -0.0002(8) -0.0003(9)
C20 0.0301(11) 0.0311(14) 0.0150(11) -0.0085(10) -0.0027(9) -0.0017(10)
C21 0.0242(10) 0.0347(14) 0.0183(11) -0.0013(10) -0.0088(9) -0.0041(10)
C22 0.0226(10) 0.0281(13) 0.0215(11) 0.0008(10) -0.0055(9) 0.0034(9)
C23 0.0256(10) 0.0207(12) 0.0136(10) -0.0013(9) -0.0014(8) 0.0001(9)
C24 0.0185(9) 0.0315(13) 0.0079(9) -0.0007(9) 0.0001(7) -0.0022(9)
C25 0.0202(10) 0.0325(13) 0.0142(10) 0.0011(9) 0.0012(8) 0.0019(9)
C26 0.0217(10) 0.0404(15) 0.0203(12) 0.0039(10) -0.0025(9) 0.0054(10)
C27 0.0207(10) 0.0445(16) 0.0171(11) 0.0008(10) -0.0005(8) -0.0057(10)
C28 0.0249(11) 0.0361(14) 0.0181(11) 0.0041(10) -0.0029(9) -0.0083(10)
C29 0.0214(10) 0.0289(13) 0.0129(10) 0.0005(9) 0.0011(8) -0.0054(9)
C30 0.0302(12) 0.0319(15) 0.0365(15) 0.0019(12) -0.0019(11) 0.0064(11)
C31 0.0263(11) 0.0604(19) 0.0289(14) 0.0040(13) -0.0078(10) -0.0095(12)
C32 0.0269(11) 0.0290(13) 0.0249(12) 0.0050(10) -0.0023(9) -0.0059(10)
C33 0.0168(9) 0.0277(12) 0.0093(9) -0.0006(8) -0.0014(7) -0.0049(9)
C34 0.0221(10) 0.0253(12) 0.0130(10) 0.0001(9) -0.0020(8) -0.0021(9)
C35 0.0240(10) 0.0256(13) 0.0183(11) -0.0030(9) 0.0008(8) 0.0027(9)
C36 0.0172(9) 0.0323(13) 0.0128(10) -0.0015(9) 0.0000(8) -0.0038(9)
C37 0.0237(10) 0.0237(12) 0.0169(11) 0.0015(9) 0.0002(8) -0.0059(9)
C38 0.0204(9) 0.0238(12) 0.0117(10) -0.0027(9) -0.0037(8) -0.0021(9)
C39 0.0345(12) 0.0233(13) 0.0248(12) 0.0030(10) 0.0028(10) -0.0001(10)
C40 0.0253(11) 0.0383(15) 0.0192(11) 0.0004(10) 0.0052(9) -0.0029(10)
C41 0.0343(12) 0.0228(13) 0.0224(12) 0.0004(10) 0.0038(9) -0.0029(10)
C101 0.0273(11) 0.0357(15) 0.0167(11) -0.0020(10) -0.0002(9) -0.0022(11)
C102 0.0334(13) 0.0391(16) 0.0269(13) -0.0038(12) -0.0069(10) -0.0048(12)
O101 0.0404(9) 0.0353(11) 0.0200(9) -0.0012(8) -0.0006(7) -0.0141(8)
O102 0.0423(11) 0.0407(11) 0.0406(11) -0.0034(9) -0.0103(9) 0.0063(9)
F101 0.0481(9) 0.0610(12) 0.0469(10) 0.0043(9) -0.0112(8) -0.0271(9)
F102 0.0649(11) 0.0723(13) 0.0224(8) -0.0151(8) -0.0126(7) -0.0087(9)
F103 0.0415(9) 0.0629(12) 0.0529(11) 0.0073(9) -0.0202(8) 0.0030(8)
C103 0.0387(13) 0.0237(13) 0.0252(13) 0.0031(10) 0.0074(10) -0.0007(11)
C104 0.0214(10) 0.0227(12) 0.0190(11) -0.0014(9) -0.0014(8) -0.0010(9)
F104 0.0382(8) 0.0315(8) 0.0288(8) -0.0040(6) 0.0114(6) -0.0021(6)
F105 0.0748(12) 0.0526(11) 0.0276(9) 0.0169(8) 0.0061(8) 0.0199(9)
F106 0.0575(10) 0.0392(10) 0.0530(11) -0.0102(8) 0.0262(8) -0.0216(8)
O103 0.0285(8) 0.0336(10) 0.0163(8) 0.0026(7) -0.0004(7) 0.0047(7)
O104 0.0282(8) 0.0321(10) 0.0313(10) -0.0018(8) 0.0031(7) 0.0044(7)
C106 0.0397(13) 0.0317(14) 0.0173(12) 0.0003(10) -0.0016(10) 0.0076(11)
C105 0.0320(12) 0.0330(14) 0.0175(11) 0.0010(10) 0.0007(9) 0.0052(11)
O105 0.0283(8) 0.0371(11) 0.0159(9) 0.0040(8) -0.0020(7) -0.0004(7)
O106 0.0283(10) 0.154(2) 0.0192(10) 0.0047(13) -0.0032(8) 0.0176(13)
F107 0.0458(9) 0.0496(10) 0.0264(8) 0.0039(7) 0.0123(6) 0.0145(7)
F108 0.0589(11) 0.0886(14) 0.0179(8) -0.0127(8) -0.0061(7) -0.0076(10)
F109 0.0791(12) 0.0391(10) 0.0448(10) 0.0168(8) 0.0113(9) 0.0191(9)

loop_
_atom_type_symbol
_atom_type_description
_atom_type_scat_dispersion_real
_atom_type_scat_dispersion_imag
_atom_type_scat_source
C C 0.0033 0.0016 'International Tables Vol C Tables 4.2.6.8 and 6.1.1.4'
H H 0.0000 0.0000 'International Tables Vol C Tables 4.2.6.8 and 6.1.1.4'
N N 0.0061 0.0033 'International Tables Vol C Tables 4.2.6.8 and 6.1.1.4'
O O 0.0106 0.0060 'International Tables Vol C Tables 4.2.6.8 and 6.1.1.4'
F F 0.0171 0.0103 'International Tables Vol C Tables 4.2.6.8 and 6.1.1.4'

loop_
_geom_angle_atom_site_label_1
_geom_angle_atom_site_label_2
_geom_angle_atom_site_label_3
_geom_angle
_geom_angle_site_symmetry_1
_geom_angle_site_symmetry_3
_geom_angle_publ_flag
C4 N1 C1 111.59(17) . . ?
C4 N1 H1 123.0(16) . . ?
C1 N1 H1 125.0(16) . . ?
C6 N2 C9 110.69(17) . . ?
C6 N2 H2 121.6(18) . . ?
C9 N2 H2 127.0(18) . . ?
C15 C1 N1 126.19(18) 3_765 . ?
C15 C1 C2 129.19(18) 3_765 . ?
N1 C1 C2 104.56(17) . . ?
C3 C2 C1 109.22(18) . . ?
C3 C2 H2A 125.4 . . ?
C1 C2 H2A 125.4 . . ?
C2 C3 C4 108.86(18) . . ?
C2 C3 H3 125.6 . . ?
C4 C3 H3 125.6 . . ?
N1 C4 C5 126.64(18) . . ?
N1 C4 C3 105.72(17) . . ?
C5 C4 C3 127.64(18) . . ?
C4 C5 C6 121.11(18) . . ?
C4 C5 C18 119.91(17) . . ?
C6 C5 C18 118.98(17) . . ?
N2 C6 C5 123.68(18) . . ?
N2 C6 C7 106.95(17) . . ?
C5 C6 C7 129.37(19) . . ?
C8 C7 C6 108.18(18) . . ?
C8 C7 H7 125.9 . . ?
C6 C7 H7 125.9 . . ?
C7 C8 C9 108.60(18) . . ?
C7 C8 H8 125.7 . . ?
C9 C8 H8 125.7 . . ?
C10 C9 N2 126.02(18) . . ?
C10 C9 C8 128.23(18) . . ?
N2 C9 C8 105.52(17) . . ?
C9 C10 C11 117.42(17) . . ?
C9 C10 C24 122.25(18) . . ?
C11 C10 C24 120.29(17) . . ?
C12 C11 C17 118.36(18) . . ?
C12 C11 C10 120.95(18) . . ?
C17 C11 C10 120.69(17) . . ?
C13 C12 C11 120.11(18) . . ?
C13 C12 H12 119.9 . . ?
C11 C12 H12 119.9 . . ?
C12 C13 C14 121.57(19) . . ?
C12 C13 H13 119.2 . . ?
C14 C13 H13 119.2 . . ?
C13 C14 C16 117.34(18) . . ?
C13 C14 C15 121.49(18) . . ?
C16 C14 C15 121.12(18) . . ?
C1 C15 C14 124.29(18) 3_765 . ?
C1 C15 C33 117.40(18) 3_765 . ?
C14 C15 C33 118.31(16) . . ?
C17 C16 C14 121.11(19) . . ?
C17 C16 H16 119.4 . . ?
C14 C16 H16 119.4 . . ?
C16 C17 C11 120.96(19) . . ?
C16 C17 H17 119.5 . . ?
C11 C17 H17 119.5 . . ?
C19 C18 C23 118.77(19) . . ?
C19 C18 C5 122.03(18) . . ?
C23 C18 C5 119.20(18) . . ?
C20 C19 C18 120.8(2) . . ?
C20 C19 H19 119.6 . . ?
C18 C19 H19 119.6 . . ?
C19 C20 C21 120.0(2) . . ?
C19 C20 H20 120.0 . . ?
C21 C20 H20 120.0 . . ?
C20 C21 C22 119.8(2) . . ?
C20 C21 H21 120.1 . . ?
C22 C21 H21 120.1 . . ?
C23 C22 C21 120.2(2) . . ?
C23 C22 H22 119.9 . . ?
C21 C22 H22 119.9 . . ?
C22 C23 C18 120.4(2) . . ?
C22 C23 H23 119.8 . . ?
C18 C23 H23 119.8 . . ?
C25 C24 C29 120.48(19) . . ?
C25 C24 C10 119.8(2) . . ?
C29 C24 C10 119.69(19) . . ?
C26 C25 C24 118.0(2) . . ?
C26 C25 C30 119.2(2) . . ?
C24 C25 C30 122.7(2) . . ?
C27 C26 C25 122.5(2) . . ?
C27 C26 H26 118.8 . . ?
C25 C26 H26 118.8 . . ?
C26 C27 C28 118.6(2) . . ?
C26 C27 C31 120.9(2) . . ?
C28 C27 C31 120.5(2) . . ?
C27 C28 C29 121.8(2) . . ?
C27 C28 H28 119.1 . . ?
C29 C28 H28 119.1 . . ?
C28 C29 C24 118.5(2) . . ?
C28 C29 C32 119.1(2) . . ?
C24 C29 C32 122.30(19) . . ?
C25 C30 H30A 109.5 . . ?
C25 C30 H30B 109.5 . . ?
H30A C30 H30B 109.5 . . ?
C25 C30 H30C 109.5 . . ?
H30A C30 H30C 109.5 . . ?
H30B C30 H30C 109.5 . . ?
C25 C30 H30D 109.5 . . ?
H30A C30 H30D 141.1 . . ?
H30B C30 H30D 56.3 . . ?
H30C C30 H30D 56.3 . . ?
C25 C30 H30E 109.5 . . ?
H30A C30 H30E 56.3 . . ?
H30B C30 H30E 141.1 . . ?
H30C C30 H30E 56.3 . . ?
H30D C30 H30E 109.5 . . ?
C25 C30 H30F 109.5 . . ?
H30A C30 H30F 56.3 . . ?
H30B C30 H30F 56.3 . . ?
H30C C30 H30F 141.1 . . ?
H30D C30 H30F 109.5 . . ?
H30E C30 H30F 109.5 . . ?
C27 C31 H31A 109.5 . . ?
C27 C31 H31B 109.5 . . ?
H31A C31 H31B 109.5 . . ?
C27 C31 H31C 109.5 . . ?
H31A C31 H31C 109.5 . . ?
H31B C31 H31C 109.5 . . ?
C29 C32 H32A 109.5 . . ?
C29 C32 H32B 109.5 . . ?
H32A C32 H32B 109.5 . . ?
C29 C32 H32C 109.5 . . ?
H32A C32 H32C 109.5 . . ?
H32B C32 H32C 109.5 . . ?
C29 C32 H32D 109.5 . . ?
H32A C32 H32D 141.1 . . ?
H32B C32 H32D 56.3 . . ?
H32C C32 H32D 56.3 . . ?
C29 C32 H32E 109.5 . . ?
H32A C32 H32E 56.3 . . ?
H32B C32 H32E 141.1 . . ?
H32C C32 H32E 56.3 . . ?
H32D C32 H32E 109.5 . . ?
C29 C32 H32F 109.5 . . ?
H32A C32 H32F 56.3 . . ?
H32B C32 H32F 56.3 . . ?
H32C C32 H32F 141.1 . . ?
H32D C32 H32F 109.5 . . ?
H32E C32 H32F 109.5 . . ?
C38 C33 C34 121.05(18) . . ?
C38 C33 C15 119.75(19) . . ?
C34 C33 C15 119.18(19) . . ?
C33 C34 C35 118.3(2) . . ?
C33 C34 C39 122.12(18) . . ?
C35 C34 C39 119.5(2) . . ?
C36 C35 C34 121.9(2) . . ?
C36 C35 H35 119.0 . . ?
C34 C35 H35 119.0 . . ?
C35 C36 C37 118.56(18) . . ?
C35 C36 C40 120.5(2) . . ?
C37 C36 C40 121.0(2) . . ?
C36 C37 C38 121.5(2) . . ?
C36 C37 H37 119.3 . . ?
C38 C37 H37 119.3 . . ?
C33 C38 C37 118.6(2) . . ?
C33 C38 C41 120.99(18) . . ?
C37 C38 C41 120.4(2) . . ?
C34 C39 H39A 109.5 . . ?
C34 C39 H39B 109.5 . . ?
H39A C39 H39B 109.5 . . ?
C34 C39 H39C 109.5 . . ?
H39A C39 H39C 109.5 . . ?
H39B C39 H39C 109.5 . . ?
C34 C39 H39D 109.5 . . ?
H39A C39 H39D 141.1 . . ?
H39B C39 H39D 56.3 . . ?
H39C C39 H39D 56.3 . . ?
C34 C39 H39E 109.5 . . ?
H39A C39 H39E 56.3 . . ?
H39B C39 H39E 141.1 . . ?
H39C C39 H39E 56.3 . . ?
H39D C39 H39E 109.5 . . ?
C34 C39 H39F 109.5 . . ?
H39A C39 H39F 56.3 . . ?
H39B C39 H39F 56.3 . . ?
H39C C39 H39F 141.1 . . ?
H39D C39 H39F 109.5 . . ?
H39E C39 H39F 109.5 . . ?
C36 C40 H40A 109.5 . . ?
C36 C40 H40B 109.5 . . ?
H40A C40 H40B 109.5 . . ?
C36 C40 H40C 109.5 . . ?
H40A C40 H40C 109.5 . . ?
H40B C40 H40C 109.5 . . ?
C36 C40 H40D 109.5 . . ?
H40A C40 H40D 141.1 . . ?
H40B C40 H40D 56.3 . . ?
H40C C40 H40D 56.3 . . ?
C36 C40 H40E 109.5 . . ?
H40A C40 H40E 56.3 . . ?
H40B C40 H40E 141.1 . . ?
H40C C40 H40E 56.3 . . ?
H40D C40 H40E 109.5 . . ?
C36 C40 H40F 109.5 . . ?
H40A C40 H40F 56.3 . . ?
H40B C40 H40F 56.3 . . ?
H40C C40 H40F 141.1 . . ?
H40D C40 H40F 109.5 . . ?
H40E C40 H40F 109.5 . . ?
C38 C41 H41A 109.5 . . ?
C38 C41 H41B 109.5 . . ?
H41A C41 H41B 109.5 . . ?
C38 C41 H41C 109.5 . . ?
H41A C41 H41C 109.5 . . ?
H41B C41 H41C 109.5 . . ?
O101 C101 O102 129.5(2) . . ?
O101 C101 C102 121.2(2) . . ?
O102 C101 C102 109.3(2) . . ?
F103 C102 F101 107.8(2) . . ?
F103 C102 F102 107.0(2) . . ?
F101 C102 F102 107.5(2) . . ?
F103 C102 C101 111.9(2) . . ?
F101 C102 C101 112.3(2) . . ?
F102 C102 C101 110.2(2) . . ?
C101 O102 H102 121(3) . . ?
F104 C103 F105 107.5(2) . . ?
F104 C103 F106 107.21(19) . . ?
F105 C103 F106 107.2(2) . . ?
F104 C103 C104 114.9(2) . . ?
F105 C103 C104 111.30(19) . . ?
F106 C103 C104 108.3(2) . . ?
O104 C104 O103 129.0(2) . . ?
O104 C104 C103 119.3(2) . . ?
O103 C104 C103 111.60(19) . . ?
C104 O103 H103 111(2) . . ?
F107 C106 F108 107.8(2) . . ?
F107 C106 F109 107.6(2) . . ?
F108 C106 F109 106.8(2) . . ?
F107 C106 C105 112.97(19) . . ?
F108 C106 C105 111.8(2) . . ?
F109 C106 C105 109.6(2) . . ?
O106 C105 O105 128.0(2) . . ?
O106 C105 C106 115.4(2) . . ?
O105 C105 C106 116.5(2) . . ?
C105 O105 H105 112(7) . . ?
C105 O106 H102 129(2) . . ?

loop_
_geom_bond_atom_site_label_1
_geom_bond_atom_site_label_2
_geom_bond_distance
_geom_bond_site_symmetry_2
_geom_bond_publ_flag
N1 C4 1.368(3) . ?
N1 C1 1.412(3) . ?
N1 H1 0.82(2) . ?
N2 C6 1.359(3) . ?
N2 C9 1.402(3) . ?
N2 H2 0.85(3) . ?
C1 C15 1.367(3) 3_765 ?
C1 C2 1.444(3) . ?
C2 C3 1.354(3) . ?
C2 H2A 0.9500 . ?
C3 C4 1.450(3) . ?
C3 H3 0.9500 . ?
C4 C5 1.397(3) . ?
C5 C6 1.427(3) . ?
C5 C18 1.494(3) . ?
C6 C7 1.444(3) . ?
C7 C8 1.360(3) . ?
C7 H7 0.9500 . ?
C8 C9 1.444(3) . ?
C8 H8 0.9500 . ?
C9 C10 1.373(3) . ?
C10 C11 1.484(3) . ?
C10 C24 1.491(3) . ?
C11 C12 1.404(3) . ?
C11 C17 1.405(3) . ?
C12 C13 1.396(3) . ?
C12 H12 0.9500 . ?
C13 C14 1.403(3) . ?
C13 H13 0.9500 . ?
C14 C16 1.413(3) . ?
C14 C15 1.473(3) . ?
C15 C1 1.367(3) 3_765 ?
C15 C33 1.516(3) . ?
C16 C17 1.382(3) . ?
C16 H16 0.9500 . ?
C17 H17 0.9500 . ?
C18 C19 1.396(3) . ?
C18 C23 1.403(3) . ?
C19 C20 1.389(3) . ?
C19 H19 0.9500 . ?
C20 C21 1.390(3) . ?
C20 H20 0.9500 . ?
C21 C22 1.392(3) . ?
C21 H21 0.9500 . ?
C22 C23 1.388(3) . ?
C22 H22 0.9500 . ?
C23 H23 0.9500 . ?
C24 C25 1.412(3) . ?
C24 C29 1.416(3) . ?
C25 C26 1.398(3) . ?
C25 C30 1.513(3) . ?
C26 C27 1.383(4) . ?
C26 H26 0.9500 . ?
C27 C28 1.389(3) . ?
C27 C31 1.518(3) . ?
C28 C29 1.397(3) . ?
C28 H28 0.9500 . ?
C29 C32 1.504(3) . ?
C30 H30A 0.9800 . ?
C30 H30B 0.9800 . ?
C30 H30C 0.9800 . ?
C30 H30D 0.9800 . ?
C30 H30E 0.9800 . ?
C30 H30F 0.9800 . ?
C31 H31A 0.9800 . ?
C31 H31B 0.9800 . ?
C31 H31C 0.9800 . ?
C32 H32A 0.9800 . ?
C32 H32B 0.9800 . ?
C32 H32C 0.9800 . ?
C32 H32D 0.9800 . ?
C32 H32E 0.9800 . ?
C32 H32F 0.9800 . ?
C33 C38 1.391(3) . ?
C33 C34 1.402(3) . ?
C34 C35 1.404(3) . ?
C34 C39 1.506(3) . ?
C35 C36 1.380(3) . ?
C35 H35 0.9500 . ?
C36 C37 1.393(3) . ?
C36 C40 1.518(3) . ?
C37 C38 1.406(3) . ?
C37 H37 0.9500 . ?
C38 C41 1.503(3) . ?
C39 H39A 0.9800 . ?
C39 H39B 0.9800 . ?
C39 H39C 0.9800 . ?
C39 H39D 0.9800 . ?
C39 H39E 0.9800 . ?
C39 H39F 0.9800 . ?
C40 H40A 0.9800 . ?
C40 H40B 0.9800 . ?
C40 H40C 0.9800 . ?
C40 H40D 0.9800 . ?
C40 H40E 0.9800 . ?
C40 H40F 0.9800 . ?
C41 H41A 0.9800 . ?
C41 H41B 0.9800 . ?
C41 H41C 0.9800 . ?
C101 O101 1.198(3) . ?
C101 O102 1.306(3) . ?
C101 C102 1.534(3) . ?
C102 F103 1.327(3) . ?
C102 F101 1.333(3) . ?
C102 F102 1.343(3) . ?
O102 H102 1.17(6) . ?
C103 F104 1.325(3) . ?
C103 F105 1.335(3) . ?
C103 F106 1.348(3) . ?
C103 C104 1.536(3) . ?
C104 O104 1.206(3) . ?
C104 O103 1.295(3) . ?
O103 H103 0.89(4) . ?
C106 F107 1.328(3) . ?
C106 F108 1.329(3) . ?
C106 F109 1.335(3) . ?
C106 C105 1.553(3) . ?
C105 O106 1.226(3) . ?
C105 O105 1.240(3) . ?
O105 H105 0.69(10) . ?
O106 H102 1.37(6) . ?
